data_4324743
loop_
_publ_author_name
'Laia Franc\`as'
'Xavier Sala'
'Eduardo Escudero-Ad\'an'
'Jordi Benet-Buchholz'
'Llu\'is Escriche'
'Antoni Llobet'

_publ_section_title
;
 Synthesis, Structure, and Reactivity of New Tetranuclear Ru-Hbpp-Based
 Water-Oxidation Catalysts
;
_journal_name_full 'Inorganic Chemistry'
_journal_page_first 2771
_journal_page_last 2781
_journal_paper_doi 10.1021/ic101802y
_journal_volume 50
_journal_year 2011
_chemical_absolute_configuration ad
_chemical_formula_sum 'C55.25 H50.5 F12 N10 O5 P2 Ru2'
_chemical_formula_weight 1426.64
_space_group_IT_number 31
_symmetry_cell_setting orthorhombic
_symmetry_space_group_name_Hall 'P 2ac -2'
_symmetry_space_group_name_H-M 'P m n 21'
_atom_sites_solution_hydrogens geom
_atom_sites_solution_primary direct
_atom_sites_solution_secondary difmap
_audit_creation_method SHELXL-97
_cell_angle_alpha 90.00
_cell_angle_beta 90.00
_cell_angle_gamma 90.00
_cell_formula_units_Z 4
_cell_length_a 25.3428(10)
_cell_length_b 17.2004(7)
_cell_length_c 14.7026(6)
_cell_measurement_reflns_used 9870
_cell_measurement_temperature 100(2)
_cell_measurement_theta_max 26.97
_cell_measurement_theta_min 2.37
_cell_volume 6409.0(4)
_computing_cell_refinement 'Bruker APEX2 v2009.1-0'
_computing_data_collection 'Bruker APEX2 v2009.1-0'
_computing_data_reduction 'Bruker SAINT V7.60A'
_computing_molecular_graphics 'Bruker SHELXTL'
_computing_publication_material 'Bruker SHELXTL'
_computing_structure_refinement 'SHELXS-97 (Sheldrick, 2008)'
_computing_structure_solution 'SHELXS-97 (Sheldrick, 2008)'
_diffrn_ambient_temperature 100(2)
_diffrn_detector_area_resol_mean 512
_diffrn_detector_type '4K CCD area detector APEX II'
_diffrn_measured_fraction_theta_full 0.996
_diffrn_measured_fraction_theta_max 0.996
_diffrn_measurement_device_type 'Kappa 4-axis goniometer bruker-nonius'
_diffrn_measurement_method
;
 Fullsphere data collection, phi and omega scans
;
_diffrn_measurement_specimen_support 'magnetic support whith 10 micron nylon fiber cryoloop'
_diffrn_radiation_monochromator 'Multilayer Montel 200 mirrors'
_diffrn_radiation_type MoK\a
_diffrn_radiation_wavelength 0.71073
_diffrn_reflns_av_R_equivalents 0.0516
_diffrn_reflns_av_sigmaI/netI 0.0472
_diffrn_reflns_limit_h_max 32
_diffrn_reflns_limit_h_min -32
_diffrn_reflns_limit_k_max 22
_diffrn_reflns_limit_k_min -22
_diffrn_reflns_limit_l_max 18
_diffrn_reflns_limit_l_min -19
_diffrn_reflns_number 63047
_diffrn_reflns_theta_full 27.55
_diffrn_reflns_theta_max 27.55
_diffrn_reflns_theta_min 1.43
_diffrn_source 'rotating anode X-ray tube'
_diffrn_source_current 70
_diffrn_source_power 50
_diffrn_source_size '3 mm x 0.3 mm fine focus'
_diffrn_source_type 'Bruker-Nonius FR 591'
_exptl_absorpt_coefficient_mu 0.608
_exptl_absorpt_correction_T_max 0.96
_exptl_absorpt_correction_T_min 0.83
_exptl_absorpt_correction_type empirical
_exptl_absorpt_process_details
; 
 SADABS Version 2008/1 Bruker-Nonius
 Blessing, Acta Cryst. (1995) A51 33-38
;
_exptl_crystal_colour Brown
_exptl_crystal_density_diffrn 1.479
_exptl_crystal_description Plate
_exptl_crystal_F_000 2872
_exptl_crystal_size_max 0.15
_exptl_crystal_size_mid 0.10
_exptl_crystal_size_min 0.01
_refine_diff_density_max 2.577
_refine_diff_density_min -1.123
_refine_diff_density_rms 0.165
_refine_ls_abs_structure_details 'Flack H D (1983), Acta Cryst. A39, 876-881'
_refine_ls_abs_structure_Flack 0.06(6)
_refine_ls_extinction_method none
_refine_ls_goodness_of_fit_ref 1.137
_refine_ls_hydrogen_treatment noref
_refine_ls_matrix_type full
_refine_ls_number_parameters 932
_refine_ls_number_reflns 14632
_refine_ls_number_restraints 1093
_refine_ls_restrained_S_all 1.127
_refine_ls_R_factor_all 0.0991
_refine_ls_R_factor_gt 0.0883
_refine_ls_shift/su_max 0.021
_refine_ls_shift/su_mean 0.001
_refine_ls_structure_factor_coef Fsqd
_refine_ls_weighting_details 'calc w=1/[\s^2^(Fo^2^)+(0.1260P)^2^+23.9939P] where P=(Fo^2^+2Fc^2^)/3'
_refine_ls_weighting_scheme calc
_refine_ls_wR_factor_gt 0.2392
_refine_ls_wR_factor_ref 0.2487
_reflns_number_gt 12732
_reflns_number_total 14632
_reflns_threshold_expression >2sigma(I)
_cod_data_source_file ic101802y_si_001.cif
_cod_data_source_block lffrumxyl03
_cod_depositor_comments
;
The following automatic conversions were performed:

data name '_diffrn_measurement_specimen_suppport' was replaced with
'_diffrn_measurement_specimen_support' as specified in the
replacement file 'data/replacement-values/replacement_tags.lst'.

Automatic conversion script
Id: cif_correct_tags 9268 2022-04-12 08:56:07Z antanas 
;
_cod_original_formula_sum 'C55.25 H50.50 F12 N10 O5 P2 Ru2'
_cod_database_code 4324743

loop_
_symmetry_equiv_pos_as_xyz
'x, y, z'
'-x+1/2, -y, z+1/2'
'x+1/2, -y, z+1/2'
'-x, y, z'

loop_
_atom_site_label
_atom_site_type_symbol
_atom_site_fract_x
_atom_site_fract_y
_atom_site_fract_z
_atom_site_U_iso_or_equiv
_atom_site_adp_type
_atom_site_occupancy
_atom_site_symmetry_multiplicity
_atom_site_calc_flag
_atom_site_refinement_flags
_atom_site_disorder_assembly
_atom_site_disorder_group
N1 N 0.79837(6) 0.59163(7) 0.52346(11) 0.0491(2) Uani 1 1 d U A .
N2 N 0.79554(6) 0.58413(8) 0.69607(9) 0.0470(3) Uani 1 1 d U A .
N3 N 0.72435(6) 0.68675(10) 0.74125(10) 0.0508(3) Uani 1 1 d U A .
C1 C 0.79691(9) 0.59384(10) 0.43465(12) 0.0532(3) Uani 1 1 d U . .
H1 H 0.7713 0.6267 0.4072 0.064 Uiso 1 1 calc R . .
C2 C 0.82934(10) 0.55261(12) 0.37820(15) 0.0675(3) Uani 1 1 d U . .
H2 H 0.8265 0.5577 0.3140 0.081 Uiso 1 1 calc R . .
C3 C 0.86593(11) 0.50396(13) 0.41589(17) 0.0745(3) Uani 1 1 d U . .
H3 H 0.8887 0.4739 0.3785 0.089 Uiso 1 1 calc R . .
C4 C 0.86911(10) 0.49953(12) 0.50742(15) 0.0696(3) Uani 1 1 d U . .
H4 H 0.8944 0.4660 0.5345 0.083 Uiso 1 1 calc R . .
C5 C 0.83501(9) 0.54453(10) 0.56415(13) 0.0564(3) Uani 1 1 d U . .
C6 C 0.83328(9) 0.54110(10) 0.66345(13) 0.0555(3) Uani 1 1 d U . .
C7 C 0.87090(9) 0.50442(12) 0.71800(14) 0.0615(3) Uani 1 1 d U . .
H7 H 0.8991 0.4757 0.6917 0.074 Uiso 1 1 calc R . .
C8 C 0.86615(9) 0.51093(12) 0.80879(14) 0.0646(3) Uani 1 1 d U . .
H8 H 0.8911 0.4862 0.8474 0.078 Uiso 1 1 calc R . .
C9 C 0.82538(9) 0.55324(12) 0.84631(13) 0.0599(3) Uani 1 1 d U . .
H9 H 0.8219 0.5561 0.9106 0.072 Uiso 1 1 calc R . .
C10 C 0.78858(8) 0.59244(11) 0.79012(12) 0.0524(2) Uani 1 1 d U . .
C11 C 0.74674(8) 0.64437(13) 0.81369(13) 0.0558(3) Uani 1 1 d U . .
C12 C 0.72896(10) 0.65940(15) 0.90431(14) 0.0654(3) Uani 1 1 d U . .
H12 H 0.7452 0.6347 0.9549 0.079 Uiso 1 1 calc R . .
C13 C 0.68854(10) 0.70947(15) 0.91620(15) 0.0707(3) Uani 1 1 d U . .
H13 H 0.6738 0.7153 0.9752 0.085 Uiso 1 1 calc R . .
C14 C 0.66816(9) 0.75178(15) 0.84643(15) 0.0692(3) Uani 1 1 d U . .
H14 H 0.6425 0.7910 0.8571 0.083 Uiso 1 1 calc R . .
C15 C 0.68604(8) 0.73592(13) 0.75914(14) 0.0602(3) Uani 1 1 d U . .
H15 H 0.6697 0.7620 0.7097 0.072 Uiso 1 1 calc R . .
C16 C 0.68021(8) 0.51921(10) 0.62907(11) 0.0523(3) Uani 1 1 d U . .
H16 H 0.7073 0.4962 0.6647 0.063 Uiso 1 1 calc R . .
C17 C 0.63448(7) 0.47742(11) 0.61616(14) 0.0575(3) Uani 1 1 d U . .
H17 H 0.6289 0.4290 0.6458 0.069 Uiso 1 1 calc R . .
C18 C 0.59683(8) 0.50882(12) 0.55815(13) 0.0581(3) Uani 1 1 d U . .
H18 H 0.5651 0.4811 0.5462 0.070 Uiso 1 1 calc R . .
C19 C 0.60555(7) 0.58151(11) 0.51709(13) 0.0509(3) Uani 1 1 d U . .
H19 H 0.5798 0.6039 0.4781 0.061 Uiso 1 1 calc R . .
C20 C 0.65273(7) 0.61969(9) 0.53501(10) 0.0440(2) Uani 1 1 d U . .
C21 C 0.66662(6) 0.69583(10) 0.49762(10) 0.0428(2) Uani 1 1 d U . .
C22 C 0.64661(7) 0.74731(10) 0.43233(11) 0.0454(2) Uani 1 1 d U . .
C23 C 0.67951(7) 0.80866(11) 0.43534(12) 0.0481(2) Uani 1 1 d U . .
C24 C 0.68364(8) 0.88436(11) 0.39037(13) 0.0567(3) Uani 1 1 d U . .
C25 C 0.64716(8) 0.91213(12) 0.32653(14) 0.0658(3) Uani 1 1 d U . .
H25 H 0.6171 0.8817 0.3115 0.079 Uiso 1 1 calc R . .
C26 C 0.65464(10) 0.98374(13) 0.28512(16) 0.0735(3) Uani 1 1 d U . .
H26 H 0.6313 1.0026 0.2397 0.088 Uiso 1 1 calc R . .
C27 C 0.69922(9) 1.02733(13) 0.31446(16) 0.0738(3) Uani 1 1 d U . .
H27 H 0.7046 1.0786 0.2923 0.089 Uiso 1 1 calc R . .
C28 C 0.73354(9) 0.99614(13) 0.37321(17) 0.0706(3) Uani 1 1 d U . .
H28 H 0.7647 1.0245 0.3868 0.085 Uiso 1 1 calc R . .
C29 C 0.59918(7) 0.73358(12) 0.37291(12) 0.0505(3) Uani 1 1 d U . .
H29A H 0.6057 0.7580 0.3130 0.061 Uiso 1 1 calc R . .
H29B H 0.5954 0.6769 0.3629 0.061 Uiso 1 1 calc R . .
C30 C 0.54794(7) 0.76430(12) 0.40984(12) 0.0509(3) Uani 1 1 d U . .
C31 C 0.54705(8) 0.82377(13) 0.47668(13) 0.0600(3) Uani 1 1 d U . .
H31 H 0.5792 0.8425 0.5018 0.072 Uiso 1 1 calc R . .
C32 C 0.5000 0.85416(19) 0.5049(2) 0.0641(4) Uani 1 2 d SU . .
H32A H 0.5000 0.8974 0.5451 0.077 Uiso 1 2 calc SR . .
C33 C 0.5000 0.73813(16) 0.37734(16) 0.0477(4) Uani 1 2 d SU . .
H33A H 0.5000 0.7003 0.3303 0.057 Uiso 1 2 calc SR . .
N4 N 0.68907(6) 0.58991(8) 0.59481(8) 0.0448(3) Uani 1 1 d U A .
N5 N 0.71209(5) 0.72717(7) 0.53632(9) 0.0398(2) Uani 1 1 d U A .
N6 N 0.71881(5) 0.79797(8) 0.50443(9) 0.0439(3) Uani 1 1 d U A .
N7 N 0.72660(7) 0.92768(9) 0.41384(12) 0.0602(3) Uani 1 1 d U A .
N8 N 0.72160(7) 0.95593(9) 0.60369(13) 0.0625(3) Uani 1 1 d U A .
N9 N 0.81388(7) 0.97991(8) 0.53353(15) 0.0656(3) Uani 1 1 d U A .
N10 N 0.83278(6) 0.85350(9) 0.44725(13) 0.0594(3) Uani 1 1 d U A .
C34 C 0.67509(9) 0.93986(12) 0.64067(16) 0.0686(3) Uani 1 1 d U . .
H34 H 0.6605 0.8897 0.6309 0.082 Uiso 1 1 calc R . .
C35 C 0.64622(10) 0.99308(13) 0.69354(18) 0.0757(3) Uani 1 1 d U . .
H35 H 0.6133 0.9791 0.7197 0.091 Uiso 1 1 calc R . .
C36 C 0.66661(10) 1.06412(13) 0.70581(19) 0.0775(3) Uani 1 1 d U . .
H36 H 0.6468 1.1020 0.7382 0.093 Uiso 1 1 calc R . .
C37 C 0.71581(10) 1.08364(13) 0.67249(19) 0.0754(3) Uani 1 1 d U . .
H37 H 0.7312 1.1330 0.6840 0.090 Uiso 1 1 calc R . .
C38 C 0.74143(9) 1.02789(11) 0.6217(2) 0.0696(3) Uani 1 1 d U . .
C39 C 0.79758(9) 1.04200(11) 0.58149(18) 0.0714(3) Uani 1 1 d U . .
C40 C 0.82717(11) 1.10862(12) 0.5876(2) 0.0782(3) Uani 1 1 d U . .
H40 H 0.8138 1.1540 0.6164 0.094 Uiso 1 1 calc R . .
C41 C 0.87508(11) 1.10711(13) 0.5517(2) 0.0810(3) Uani 1 1 d U . .
H41 H 0.8973 1.1511 0.5594 0.097 Uiso 1 1 calc R . .
C42 C 0.89425(10) 1.04340(12) 0.5031(2) 0.0770(3) Uani 1 1 d U . .
H42 H 0.9282 1.0445 0.4757 0.092 Uiso 1 1 calc R . .
C43 C 0.86233(9) 0.97898(11) 0.49631(18) 0.0681(3) Uani 1 1 d U . .
C44 C 0.87277(8) 0.90577(12) 0.44671(18) 0.0656(3) Uani 1 1 d U . .
C45 C 0.91913(9) 0.89018(14) 0.39900(19) 0.0739(3) Uani 1 1 d U . .
H45 H 0.9465 0.9278 0.3976 0.089 Uiso 1 1 calc R . .
C46 C 0.92553(9) 0.82046(14) 0.3539(2) 0.0767(3) Uani 1 1 d U . .
H46 H 0.9577 0.8080 0.3242 0.092 Uiso 1 1 calc R . .
C47 C 0.88373(8) 0.76980(14) 0.35335(18) 0.0717(3) Uani 1 1 d U . .
H47 H 0.8864 0.7225 0.3203 0.086 Uiso 1 1 calc R . .
C48 C 0.83934(8) 0.78583(12) 0.39848(16) 0.0627(3) Uani 1 1 d U . .
H48 H 0.8113 0.7492 0.3969 0.075 Uiso 1 1 calc R . .
O1 O 0.79656(4) 0.84667(3) 0.61807(8) 0.0488(3) Uani 0.1088(15) 1 d PDU A 1
O2 O 0.82386(7) 0.72576(3) 0.59021(5) 0.0395(3) Uani 0.1088(15) 1 d PDU A 1
C49 C 0.81394(3) 0.78223(3) 0.63876(3) 0.0407(3) Uani 0.1088(15) 1 d PDU A 1
C50 C 0.84042(2) 0.78431(4) 0.73304(3) 0.0884(5) Uani 0.1088(15) 1 d PDU A 1
H50A H 0.8756 0.8060 0.7286 0.133 Uiso 0.1088(15) 1 d PR A 1
H50B H 0.8425 0.7301 0.7532 0.133 Uiso 0.1088(15) 1 d PR A 1
H50C H 0.8201 0.8144 0.7774 0.133 Uiso 0.1088(15) 1 d PR A 1
O1' O 0.81055(2) 0.84996(4) 0.64287(3) 0.0488(3) Uani 0.8912(15) 1 d PRDU A 2
O2' O 0.82210(2) 0.72132(4) 0.63862(3) 0.0395(3) Uani 0.8912(15) 1 d PRDU A 2
C49' C 0.83413(2) 0.78871(4) 0.65714(3) 0.0407(3) Uani 0.8912(15) 1 d PRDU A 2
C50' C 0.88647(2) 0.80259(4) 0.70765(3) 0.0884(5) Uani 0.8912(15) 1 d PRDU A 2
H50D H 0.9070 0.7547 0.7036 0.133 Uiso 0.8912(15) 1 d PR A 2
H50E H 0.8889 0.8237 0.7698 0.133 Uiso 0.8912(15) 1 d PR A 2
H50F H 0.9000 0.8408 0.6639 0.133 Uiso 0.8912(15) 1 d PR A 2
Ru1 Ru 0.754701(5) 0.654481(7) 0.618361(13) 0.04010(3) Uani 1 1 d . . .
Ru2 Ru 0.769525(5) 0.887730(7) 0.522523(14) 0.04744(3) Uani 1 1 d . . .
P1 P 0.731649(18) 0.68205(2) 0.18830(3) 0.05672(14) Uani 1 1 d G . .
F1 F 0.75095(4) 0.73602(4) 0.10581(4) 0.0643(3) Uani 1 1 d G . .
F2 F 0.70837(4) 0.62992(4) 0.26903(4) 0.1121(6) Uani 1 1 d G . .
F3 F 0.67298(2) 0.70524(5) 0.16581(6) 0.0994(6) Uani 1 1 d G . .
F4 F 0.79118(2) 0.66084(5) 0.20787(6) 0.0997(5) Uani 1 1 d G . .
F5 F 0.73568(4) 0.75368(4) 0.25773(5) 0.0813(5) Uani 1 1 d G . .
F6 F 0.72786(4) 0.61071(3) 0.12394(5) 0.1047(7) Uani 1 1 d G . .
P1B P 0.5000 0.87893(4) 0.80784(5) 0.12609(18) Uani 0.7193(19) 2 d SPDU . 1
F1B F 0.5000 0.83555(5) 0.90411(7) 0.1346(4) Uani 0.7193(19) 2 d SPDU . 1
F2B F 0.5000 0.96108(4) 0.85951(6) 0.1265(4) Uani 0.7193(19) 2 d SPDU . 1
F3B F 0.5000 0.92377(8) 0.71218(4) 0.1347(4) Uani 0.7193(19) 2 d SPDU . 1
F4B F 0.5000 0.79719(7) 0.75552(13) 0.1356(4) Uani 0.7193(19) 2 d SPDU . 1
F5B F 0.43684(3) 0.88033(8) 0.80747(9) 0.1370(4) Uani 0.7193(19) 1 d PDU . 1
P1B' P 0.5000 0.88357(4) 0.80884(5) 0.12609(18) Uani 0.2807(19) 2 d SPDU . 2
F1B' F 0.5000 0.79947(6) 0.85529(16) 0.1307(4) Uani 0.2807(19) 2 d SPDU . 2
F2B' F 0.5000 0.84489(6) 0.70981(7) 0.1318(4) Uani 0.2807(19) 2 d SPDU . 2
F3B' F 0.5000 0.96813(4) 0.76285(6) 0.1326(4) Uani 0.561(4) 2 d SPDU . 2
F4B' F 0.5000 0.92363(9) 0.90727(5) 0.1292(4) Uani 0.2807(19) 2 d SPDU . 2
F5B' F 0.43678(3) 0.88374(14) 0.80968(8) 0.1317(4) Uani 0.1404(10) 1 d PDU . 2
P1C P 0.0000 0.62277(6) 0.24425(7) 0.0810(3) Uani 1 2 d SU . .
F1C F 0.0000 0.66772(18) 0.3341(2) 0.1251(6) Uani 0.50 1 d PU B .
F3C F 0.0000 0.5750 0.1550 0.1857(7) Uani 0.50 1 d PU B .
F2C F 0.06058(15) 0.6143(2) 0.2593(3) 0.1187(6) Uani 0.578(2) 1 d PU B 1
F4C F 0.0000 0.5368(5) 0.2882(6) 0.1846(7) Uani 0.2888(11) 1 d PU B 1
F5C F 0.0000 0.7100(4) 0.2046(6) 0.1764(7) Uani 0.2888(11) 1 d PU B 1
F2C' F 0.05312(15) 0.66066(7) 0.20150(10) 0.0967(6) Uani 0.422(2) 1 d PDU B 2
F4C' F 0.0424(2) 0.56203(8) 0.30005(11) 0.1546(7) Uani 0.422(2) 1 d PDU B 2
C1S C 0.0000 0.6974(3) 0.5472(4) 0.1128(7) Uani 1 2 d SU . 1
C2S C 0.04904(18) 0.6540(3) 0.5421(4) 0.0705(6) Uani 0.50 1 d PU C 1
H2S1 H 0.0610 0.6517 0.4787 0.106 Uiso 0.50 1 calc PR C 1
H2S2 H 0.0433 0.6011 0.5649 0.106 Uiso 0.50 1 calc PR C 1
H2S3 H 0.0759 0.6798 0.5792 0.106 Uiso 0.50 1 calc PR C 1
O1S O 0.0000 0.7689(3) 0.5691(4) 0.1827(7) Uani 0.50 1 d PU D 1
C1T C 1.0000 0.3477(3) 0.5867(4) 0.1141(7) Uani 1 2 d SU . .
C2T C 0.95215(14) 0.3125(2) 0.5716(3) 0.1262(7) Uani 1 1 d U . .
H2T1 H 0.9237 0.3486 0.5873 0.189 Uiso 1 1 calc R . .
H2T2 H 0.9494 0.2658 0.6094 0.189 Uiso 1 1 calc R . .
H2T3 H 0.9493 0.2981 0.5073 0.189 Uiso 1 1 calc R . .
O1T O 1.0000 0.4192(3) 0.6286(4) 0.1620(7) Uani 1 2 d SU . .
C1R C 0.8642(3) 0.7542(4) -0.0109(5) 0.1138(7) Uani 0.50 1 d PU . .
C2R C 0.8333(3) 0.8110(5) -0.0505(6) 0.1340(7) Uani 0.50 1 d PU . .
H2R1 H 0.8307 0.8013 -0.1161 0.201 Uiso 0.50 1 calc PR . .
H2R2 H 0.8494 0.8621 -0.0402 0.201 Uiso 0.50 1 calc PR . .
H2R3 H 0.7980 0.8100 -0.0235 0.201 Uiso 0.50 1 calc PR . .
C3R C 0.8884(3) 0.7653(5) 0.0696(6) 0.1234(7) Uani 0.50 1 d PU . .
H3R1 H 0.8622 0.7627 0.1187 0.185 Uiso 0.50 1 calc PR . .
H3R2 H 0.9054 0.8164 0.0700 0.185 Uiso 0.50 1 calc PR . .
H3R3 H 0.9150 0.7248 0.0787 0.185 Uiso 0.50 1 calc PR . .
O1R O 0.8766(3) 0.7053(4) -0.0592(5) 0.1779(7) Uani 0.50 1 d PU . .
C1U C 0.5000 0.6250(5) 0.8024(7) 0.1892(7) Uani 1 2 d SU . .
C2U C 0.45126(17) 0.6329(3) 0.7461(3) 0.1398(7) Uani 1 1 d U . .
H2U1 H 0.4245 0.6618 0.7804 0.210 Uiso 1 1 calc R . .
H2U2 H 0.4377 0.5812 0.7310 0.210 Uiso 1 1 calc R . .
H2U3 H 0.4596 0.6611 0.6899 0.210 Uiso 1 1 calc R . .
O1U O 0.5000 0.6147(6) 0.8634(8) 0.3562(7) Uani 1 2 d SU . .
O1W O 0.0000 0.93137(5) 0.57756(8) 0.1012(7) Uani 0.25 1 d PDU E 1
H1W H 0.0000 0.97467(4) 0.60549(14) 0.121 Uiso 0.25 1 d PD F 1
H2W H 0.0000 0.89709(5) 0.61923(10) 0.121 Uiso 0.25 1 d PD G 1
O3W O 0.0000 0.07723(6) 0.71301(7) 0.1326(7) Uani 0.13 1 d PDU H 2
H31W H 0.0000 0.12400(5) 0.69437(8) 0.159 Uiso 0.13 1 d PD I 2
H32W H 0.0000 0.08037(11) 0.77070(5) 0.159 Uiso 0.13 1 d PD J 2
O4W O 0.0000 -0.01892(7) 0.75419(6) 0.0987(7) Uani 0.13 1 d PDU K 3
H42W H 0.0000 -0.04979(10) 0.79935(5) 0.118 Uiso 0.13 1 d PD L 3
H41W H 0.0000 -0.04812(10) 0.70755(5) 0.118 Uiso 0.13 1 d PD M 3
O5W O 0.5000 0.53594(6) 0.33515(7) 0.1021(7) Uani 0.13 1 d PDU N 1
H51W H 0.5000 0.48857(5) 0.35159(8) 0.122 Uiso 0.13 1 d PD O 1
H52W H 0.5000 0.53476(10) 0.27736(5) 0.122 Uiso 0.13 1 d PD P 1
O6W O 0.5000 0.31947(8) 0.18633(8) 0.2236(7) Uani 0.13 1 d PDU Q 1
H61W H 0.49173(9) 0.34848(6) 0.23091(7) 0.268 Uiso 0.13 1 d PD R 1
H62W H 0.47117(4) 0.29888(8) 0.16921(10) 0.268 Uiso 0.13 1 d PD S 1
C1V C 0.5000 0.41845(5) 0.37434(6) 0.0721(7) Uani 0.25 1 d PDU T 2
C2V C 0.5000 0.50664(6) 0.3917(3) 0.0840(7) Uani 0.25 1 d PDU T 2
H2V1 H 0.5000 0.5360 0.3345 0.126 Uiso 0.25 1 d PR T 2
H2V2 H 0.5314 0.5198 0.4275 0.126 Uiso 0.25 1 d PR T 2
H2V3 H 0.4682 0.5200 0.4263 0.126 Uiso 0.25 1 d PR T 2
C3V C 0.5000 0.4051(4) 0.27080(7) 0.2623(7) Uani 0.25 1 d PDU T 2
H3V1 H 0.4791 0.4438 0.2377 0.393 Uiso 0.25 1 d PR T 2
H3V2 H 0.4846 0.3534 0.2618 0.393 Uiso 0.25 1 d PR T 2
H3V3 H 0.5363 0.4055 0.2479 0.393 Uiso 0.25 1 d PR T 2
O1V O 0.5000 0.36711(8) 0.43058(10) 0.1588(7) Uani 0.25 1 d PDU T 2

loop_
_atom_site_aniso_label
_atom_site_aniso_U_11
_atom_site_aniso_U_22
_atom_site_aniso_U_33
_atom_site_aniso_U_23
_atom_site_aniso_U_13
_atom_site_aniso_U_12
N1 0.0732(5) 0.0329(4) 0.0411(4) 0.0061(4) -0.0028(5) 0.0048(4)
N2 0.0707(5) 0.0404(5) 0.0300(4) 0.0074(4) -0.0133(4) -0.0027(4)
N3 0.0604(5) 0.0576(5) 0.0345(4) -0.0021(4) -0.0011(4) -0.0085(4)
C1 0.0844(6) 0.0344(5) 0.0408(4) -0.0004(5) -0.0044(5) 0.0040(5)
C2 0.1016(6) 0.0494(5) 0.0517(5) -0.0059(5) 0.0014(5) 0.0154(5)
C3 0.1035(6) 0.0597(6) 0.0604(5) -0.0086(5) 0.0036(5) 0.0249(5)
C4 0.0962(6) 0.0537(5) 0.0587(5) -0.0024(5) 0.0004(5) 0.0257(5)
C5 0.0826(5) 0.0419(5) 0.0448(4) 0.0012(4) -0.0069(4) 0.0136(4)
C6 0.0813(5) 0.0423(5) 0.0427(4) 0.0036(4) -0.0113(4) 0.0067(4)
C7 0.0834(5) 0.0519(6) 0.0491(4) 0.0021(5) -0.0163(5) 0.0083(5)
C8 0.0867(5) 0.0598(6) 0.0474(5) 0.0069(5) -0.0195(5) 0.0038(5)
C9 0.0839(5) 0.0594(6) 0.0365(5) 0.0076(5) -0.0175(4) -0.0043(4)
C10 0.0729(4) 0.0532(5) 0.0310(4) 0.0055(4) -0.0109(4) -0.0059(4)
C11 0.0701(4) 0.0638(5) 0.0337(4) 0.0009(4) -0.0062(4) -0.0088(4)
C12 0.0789(6) 0.0785(6) 0.0389(4) -0.0044(5) -0.0015(5) -0.0052(5)
C13 0.0791(6) 0.0869(6) 0.0460(5) -0.0077(5) 0.0029(5) -0.0036(5)
C14 0.0730(6) 0.0840(6) 0.0506(5) -0.0084(5) 0.0040(5) 0.0009(5)
C15 0.0635(5) 0.0716(6) 0.0454(5) -0.0035(5) -0.0010(5) -0.0034(5)
C16 0.0704(5) 0.0550(5) 0.0314(5) 0.0022(4) -0.0001(5) -0.0134(5)
C17 0.0720(5) 0.0597(5) 0.0408(5) 0.0029(5) 0.0010(5) -0.0186(4)
C18 0.0666(5) 0.0625(5) 0.0453(5) -0.0011(5) 0.0029(5) -0.0177(5)
C19 0.0570(5) 0.0610(5) 0.0345(5) -0.0024(5) 0.0045(5) -0.0089(4)
C20 0.0537(4) 0.0509(4) 0.0273(4) -0.0025(4) 0.0050(4) -0.0053(3)
C21 0.0464(4) 0.0515(4) 0.0303(4) 0.0003(3) 0.0015(4) 0.0016(4)
C22 0.0465(4) 0.0590(4) 0.0307(4) 0.0039(4) 0.0025(4) 0.0100(4)
C23 0.0484(4) 0.0552(4) 0.0407(4) 0.0109(4) 0.0022(4) 0.0151(4)
C24 0.0594(5) 0.0600(4) 0.0508(5) 0.0194(4) 0.0084(4) 0.0234(4)
C25 0.0712(5) 0.0692(5) 0.0571(5) 0.0249(5) 0.0046(5) 0.0274(5)
C26 0.0804(5) 0.0724(5) 0.0676(6) 0.0312(5) 0.0048(5) 0.0294(5)
C27 0.0835(6) 0.0656(5) 0.0723(6) 0.0360(5) 0.0097(5) 0.0263(4)
C28 0.0773(5) 0.0599(5) 0.0744(6) 0.0323(5) 0.0086(5) 0.0212(5)
C29 0.0503(4) 0.0661(6) 0.0351(5) 0.0000(5) -0.0011(4) 0.0087(4)
C30 0.0474(4) 0.0674(5) 0.0380(5) -0.0063(4) -0.0009(4) 0.0030(4)
C31 0.0545(5) 0.0772(6) 0.0482(5) -0.0166(4) -0.0026(5) 0.0001(5)
C32 0.0608(7) 0.0798(8) 0.0517(8) -0.0229(7) 0.000 0.000
C33 0.0481(5) 0.0623(8) 0.0326(7) -0.0052(6) 0.000 0.000
N4 0.0614(5) 0.0484(4) 0.0246(4) -0.0032(4) 0.0032(4) -0.0097(4)
N5 0.0437(4) 0.0435(4) 0.0323(4) 0.0076(4) -0.0005(4) 0.0032(4)
N6 0.0457(4) 0.0453(4) 0.0408(5) 0.0124(4) 0.0023(4) 0.0053(4)
N7 0.0650(5) 0.0536(4) 0.0621(5) 0.0250(4) 0.0066(5) 0.0231(4)
N8 0.0725(5) 0.0388(4) 0.0762(6) 0.0100(5) 0.0185(5) 0.0074(4)
N9 0.0688(4) 0.0362(4) 0.0918(6) 0.0111(4) 0.0127(5) 0.0088(4)
N10 0.0512(5) 0.0462(4) 0.0809(6) 0.0036(4) -0.0036(5) 0.0125(4)
C34 0.0767(5) 0.0491(5) 0.0800(6) 0.0105(5) 0.0182(5) 0.0088(5)
C35 0.0843(5) 0.0582(5) 0.0848(6) 0.0075(5) 0.0229(5) 0.0112(5)
C36 0.0886(5) 0.0550(5) 0.0889(6) 0.0016(5) 0.0245(5) 0.0137(5)
C37 0.0894(5) 0.0458(5) 0.0910(6) 0.0017(5) 0.0227(5) 0.0116(5)
C38 0.0814(4) 0.0380(4) 0.0894(5) 0.0077(5) 0.0230(4) 0.0080(4)
C39 0.0786(4) 0.0378(4) 0.0978(5) 0.0076(4) 0.0173(4) 0.0054(4)
C40 0.0849(5) 0.0444(5) 0.1054(6) 0.0053(5) 0.0151(5) -0.0002(4)
C41 0.0846(5) 0.0500(5) 0.1086(7) 0.0051(5) 0.0142(6) -0.0076(5)
C42 0.0750(5) 0.0512(5) 0.1047(6) 0.0085(5) 0.0120(5) -0.0029(4)
C43 0.0654(4) 0.0447(4) 0.0942(5) 0.0098(4) 0.0067(4) 0.0054(4)
C44 0.0550(4) 0.0526(4) 0.0893(5) 0.0038(4) 0.0010(4) 0.0067(4)
C45 0.0552(5) 0.0666(5) 0.0999(6) -0.0048(5) 0.0025(5) 0.0034(5)
C46 0.0587(5) 0.0716(5) 0.1000(6) -0.0095(5) 0.0034(5) 0.0090(5)
C47 0.0587(5) 0.0615(5) 0.0950(6) -0.0083(5) 0.0003(5) 0.0138(4)
C48 0.0549(5) 0.0492(5) 0.0841(6) 0.0005(5) -0.0035(5) 0.0155(5)
O1 0.0550(5) 0.0447(5) 0.0468(6) -0.0045(4) -0.0104(4) 0.0054(4)
O2 0.0435(4) 0.0383(4) 0.0367(5) -0.0010(4) -0.0050(4) 0.0039(4)
C49 0.0442(6) 0.0364(6) 0.0414(6) -0.0038(5) 0.0023(5) 0.0005(5)
C50 0.0887(8) 0.0849(8) 0.0915(8) -0.0029(7) -0.0032(7) 0.0010(6)
O1' 0.0550(5) 0.0447(5) 0.0468(6) -0.0045(4) -0.0104(4) 0.0054(4)
O2' 0.0435(4) 0.0383(4) 0.0367(5) -0.0010(4) -0.0050(4) 0.0039(4)
C49' 0.0442(6) 0.0364(6) 0.0414(6) -0.0038(5) 0.0023(5) 0.0005(5)
C50' 0.0887(8) 0.0849(8) 0.0915(8) -0.0029(7) -0.0032(7) 0.0010(6)
Ru1 0.05233(5) 0.03568(5) 0.03229(4) 0.00465(5) -0.00808(5) -0.00194(5)
Ru2 0.05236(6) 0.03133(4) 0.05863(7) 0.00953(6) 0.00418(7) 0.00830(5)
P1 0.0909(3) 0.03565(19) 0.0436(2) -0.00013(18) -0.0152(2) -0.0053(2)
F1 0.0945(7) 0.0529(5) 0.0456(6) 0.0024(5) -0.0024(6) -0.0021(6)
F2 0.1780(13) 0.1066(8) 0.0517(7) 0.0308(6) -0.0301(8) -0.0708(9)
F3 0.0885(9) 0.1189(11) 0.0907(10) 0.0182(9) -0.0119(8) -0.0157(9)
F4 0.1201(10) 0.0988(10) 0.0802(9) -0.0106(8) -0.0275(8) 0.0380(8)
F5 0.1137(10) 0.0624(7) 0.0677(7) -0.0172(6) -0.0005(7) -0.0077(7)
F6 0.1820(17) 0.0438(6) 0.0884(10) -0.0045(7) -0.0205(13) -0.0071(7)
P1B 0.1281(3) 0.1196(3) 0.1305(3) -0.0090(3) 0.000 0.000
F1B 0.1382(7) 0.1301(6) 0.1354(5) -0.0010(5) 0.000 0.000
F2B 0.1291(7) 0.1226(5) 0.1277(6) -0.0066(5) 0.000 0.000
F3B 0.1418(7) 0.1315(6) 0.1309(5) -0.0071(5) 0.000 0.000
F4B 0.1424(7) 0.1274(5) 0.1368(6) -0.0090(5) 0.000 0.000
F5B 0.1312(5) 0.1381(7) 0.1417(7) -0.0069(6) -0.0052(5) -0.0020(5)
P1B' 0.1281(3) 0.1196(3) 0.1305(3) -0.0090(3) 0.000 0.000
F1B' 0.1344(7) 0.1268(5) 0.1311(6) -0.0033(5) 0.000 0.000
F2B' 0.1364(7) 0.1293(6) 0.1295(5) -0.0046(5) 0.000 0.000
F3B' 0.1360(7) 0.1282(5) 0.1337(6) -0.0023(5) 0.000 0.000
F4B' 0.1303(7) 0.1272(6) 0.1300(5) -0.0060(5) 0.000 0.000
F5B' 0.1299(5) 0.1311(8) 0.1341(8) -0.0044(7) -0.0020(5) -0.0003(5)
P1C 0.0630(4) 0.0837(4) 0.0963(5) -0.0467(4) 0.000 0.000
F1C 0.1262(10) 0.1260(11) 0.1230(11) -0.0139(9) 0.000 0.000
F3C 0.1828(12) 0.1923(12) 0.1821(12) -0.0202(10) 0.000 0.000
F2C 0.1155(11) 0.1196(11) 0.1210(11) -0.0126(9) -0.0064(9) 0.0033(9)
F4C 0.1836(12) 0.1832(12) 0.1870(12) 0.0010(10) 0.000 0.000
F5C 0.1779(12) 0.1764(12) 0.1750(12) 0.0030(10) 0.000 0.000
F2C' 0.1001(11) 0.0962(11) 0.0939(11) -0.0056(9) 0.0050(9) -0.0093(9)
F4C' 0.1546(12) 0.1542(12) 0.1548(12) 0.0019(10) -0.0011(10) 0.0025(10)
C1S 0.1148(11) 0.1137(12) 0.1099(12) 0.0043(10) 0.000 0.000
C2S 0.0682(11) 0.0734(11) 0.0701(11) 0.0000(9) -0.0024(9) 0.0040(9)
O1S 0.1862(12) 0.1803(12) 0.1817(12) -0.0011(10) 0.000 0.000
C1T 0.1136(12) 0.1118(12) 0.1169(12) 0.0016(10) 0.000 0.000
C2T 0.1215(11) 0.1235(11) 0.1338(11) -0.0020(9) 0.0015(9) -0.0046(9)
O1T 0.1626(12) 0.1603(12) 0.1631(12) -0.0026(10) 0.000 0.000
C1R 0.1143(12) 0.1129(12) 0.1141(12) 0.0009(10) 0.0005(10) 0.0033(10)
C2R 0.1349(12) 0.1329(12) 0.1343(12) 0.0024(10) 0.0034(10) 0.0009(10)
C3R 0.1219(12) 0.1254(12) 0.1228(12) -0.0013(10) 0.0013(10) 0.0000(10)
O1R 0.1794(12) 0.1782(12) 0.1763(12) 0.0000(10) -0.0039(10) -0.0001(10)
C1U 0.1916(12) 0.1871(12) 0.1888(12) -0.0017(10) 0.000 0.000
C2U 0.1371(11) 0.1402(11) 0.1422(12) 0.0025(10) -0.0010(9) -0.0002(9)
O1U 0.3584(12) 0.3549(12) 0.3552(12) 0.0001(10) 0.000 0.000
O1W 0.1009(12) 0.0998(12) 0.1029(12) 0.0012(10) 0.000 0.000
O3W 0.1312(12) 0.1333(12) 0.1332(12) -0.0002(10) 0.000 0.000
O4W 0.0996(12) 0.0984(12) 0.0981(12) -0.0013(10) 0.000 0.000
O5W 0.1010(12) 0.1030(12) 0.1022(12) 0.0014(10) 0.000 0.000
O6W 0.2238(12) 0.2237(12) 0.2233(12) -0.0004(10) 0.000 0.000
C1V 0.0694(12) 0.0753(12) 0.0716(12) 0.0011(10) 0.000 0.000
C2V 0.0809(12) 0.0874(12) 0.0836(12) -0.0034(10) 0.000 0.000
C3V 0.2621(12) 0.2624(12) 0.2623(12) -0.0004(10) 0.000 0.000
O1V 0.1598(12) 0.1588(12) 0.1578(12) -0.0011(10) 0.000 0.000

loop_
_atom_type_symbol
_atom_type_description
_atom_type_scat_dispersion_real
_atom_type_scat_dispersion_imag
_atom_type_scat_source
C C 0.0033 0.0016 'International Tables Vol C Tables 4.2.6.8 and 6.1.1.4'
H H 0.0000 0.0000 'International Tables Vol C Tables 4.2.6.8 and 6.1.1.4'
N N 0.0061 0.0033 'International Tables Vol C Tables 4.2.6.8 and 6.1.1.4'
O O 0.0106 0.0060 'International Tables Vol C Tables 4.2.6.8 and 6.1.1.4'
F F 0.0171 0.0103 'International Tables Vol C Tables 4.2.6.8 and 6.1.1.4'
P P 0.1023 0.0942 'International Tables Vol C Tables 4.2.6.8 and 6.1.1.4'
Ru Ru -1.2594 0.8363 'International Tables Vol C Tables 4.2.6.8 and 6.1.1.4'

loop_
_geom_angle_atom_site_label_1
_geom_angle_atom_site_label_2
_geom_angle_atom_site_label_3
_geom_angle
_geom_angle_site_symmetry_1
_geom_angle_site_symmetry_3
C1 N1 C5 118.21(16) . .
C1 N1 Ru1 129.72(13) . .
C5 N1 Ru1 112.00(12) . .
C6 N2 C10 120.96(16) . .
C6 N2 Ru1 121.64(12) . .
C10 N2 Ru1 116.47(12) . .
C15 N3 C11 118.61(16) . .
C15 N3 Ru1 129.10(13) . .
C11 N3 Ru1 112.12(12) . .
N1 C1 C2 125.08(19) . .
C1 C2 C3 118.7(2) . .
C4 C3 C2 118.6(2) . .
C3 C4 C5 121.0(2) . .
N1 C5 C4 118.39(17) . .
N1 C5 C6 116.08(17) . .
C4 C5 C6 125.41(18) . .
N2 C6 C7 123.18(18) . .
N2 C6 C5 111.55(17) . .
C7 C6 C5 124.83(19) . .
C8 C7 C6 118.1(2) . .
C7 C8 C9 120.5(2) . .
C8 C9 C10 120.74(18) . .
N2 C10 C9 116.36(17) . .
N2 C10 C11 113.36(16) . .
C9 C10 C11 130.13(17) . .
N3 C11 C10 116.02(16) . .
N3 C11 C12 118.92(18) . .
C10 C11 C12 124.94(19) . .
C13 C12 C11 118.4(2) . .
C12 C13 C14 122.2(2) . .
C13 C14 C15 117.9(2) . .
N3 C15 C14 123.6(2) . .
N4 C16 C17 124.39(17) . .
C16 C17 C18 117.38(18) . .
C17 C18 C19 120.10(18) . .
C20 C19 C18 118.30(17) . .
N4 C20 C19 121.51(15) . .
N4 C20 C21 114.41(14) . .
C19 C20 C21 123.97(15) . .
N5 C21 C22 109.55(14) . .
N5 C21 C20 113.06(14) . .
C22 C21 C20 137.39(15) . .
C23 C22 C21 104.40(15) . .
C23 C22 C29 129.59(16) . .
C21 C22 C29 126.01(16) . .
C22 C23 N6 110.67(15) . .
C22 C23 C24 136.62(17) . .
N6 C23 C24 112.60(15) . .
N7 C24 C25 120.66(18) . .
N7 C24 C23 115.38(17) . .
C25 C24 C23 123.96(18) . .
C26 C25 C24 120.4(2) . .
C25 C26 C27 116.3(2) . .
C28 C27 C26 120.0(2) . .
N7 C28 C27 123.9(2) . .
C30 C29 C22 115.16(15) . .
C33 C30 C31 117.44(18) . .
C33 C30 C29 121.35(18) . .
C31 C30 C29 121.15(17) . .
C32 C31 C30 120.0(2) . .
C31 C32 C31 121.5(3) . 4_655
C30 C33 C30 123.2(2) 4_655 .
C16 N4 C20 117.96(15) . .
C16 N4 Ru1 124.87(12) . .
C20 N4 Ru1 117.06(11) . .
N6 N5 C21 108.63(13) . .
N6 N5 Ru1 135.02(10) . .
C21 N5 Ru1 116.16(10) . .
N5 N6 C23 106.33(13) . .
N5 N6 Ru2 137.76(11) . .
C23 N6 Ru2 115.83(11) . .
C28 N7 C24 118.35(18) . .
C28 N7 Ru2 125.13(15) . .
C24 N7 Ru2 115.94(13) . .
C34 N8 C38 115.93(19) . .
C34 N8 Ru2 129.78(14) . .
C38 N8 Ru2 114.28(15) . .
C43 N9 C39 120.23(18) . .
C43 N9 Ru2 118.88(13) . .
C39 N9 Ru2 120.80(15) . .
C44 N10 C48 117.87(18) . .
C44 N10 Ru2 113.60(14) . .
C48 N10 Ru2 128.52(13) . .
N8 C34 C35 123.6(2) . .
C36 C35 C34 117.9(2) . .
C35 C36 C37 121.5(2) . .
C38 C37 C36 116.6(2) . .
N8 C38 C37 124.3(2) . .
N8 C38 C39 113.83(19) . .
C37 C38 C39 121.81(19) . .
N9 C39 C40 122.0(2) . .
N9 C39 C38 110.83(17) . .
C40 C39 C38 127.1(2) . .
C41 C40 C39 117.3(2) . .
C40 C41 C42 122.6(2) . .
C43 C42 C41 117.7(2) . .
N9 C43 C42 119.9(2) . .
N9 C43 C44 111.98(18) . .
C42 C43 C44 128.1(2) . .
N10 C44 C45 120.4(2) . .
N10 C44 C43 115.36(19) . .
C45 C44 C43 124.2(2) . .
C46 C45 C44 120.5(2) . .
C47 C46 C45 117.6(2) . .
C48 C47 C46 121.1(2) . .
C47 C48 N10 122.35(19) . .
C49 O1 Ru2 135.75(8) . .
C49 O2 Ru1 99.76(9) . .
O1 C49 O2 129.79(8) . .
O1 C49 C50 110.94(7) . .
O2 C49 C50 116.81(8) . .
C49' O1' Ru2 129.3 . .
C49' O2' Ru1 139.2 . .
O2' C49' O1' 130.5 . .
O2' C49' C50' 117.8 . .
O1' C49' C50' 111.6 . .
N2 Ru1 N4 101.21(6) . .
N2 Ru1 N3 81.42(6) . .
N4 Ru1 N3 89.48(6) . .
N2 Ru1 N5 179.48(6) . .
N4 Ru1 N5 78.54(5) . .
N3 Ru1 N5 99.02(6) . .
N2 Ru1 O2' 79.87(5) . .
N4 Ru1 O2' 178.40(4) . .
N3 Ru1 O2' 91.86(5) . .
N5 Ru1 O2' 100.38(4) . .
N2 Ru1 N1 77.85(6) . .
N4 Ru1 N1 92.13(6) . .
N3 Ru1 N1 159.12(6) . .
N5 Ru1 N1 101.70(6) . .
O2' Ru1 N1 86.93(4) . .
N2 Ru1 O2 91.91(5) . .
N4 Ru1 O2 159.19(4) . .
N3 Ru1 O2 108.57(5) . .
N5 Ru1 O2 88.21(5) . .
O2' Ru1 O2 19.21(2) . .
N1 Ru1 O2 74.78(4) . .
O1 Ru2 N9 92.09(7) . .
O1 Ru2 N6 92.70(5) . .
N9 Ru2 N6 174.78(7) . .
O1 Ru2 N10 90.66(6) . .
N9 Ru2 N10 80.00(7) . .
N6 Ru2 N10 101.99(6) . .
O1 Ru2 N7 171.00(6) . .
N9 Ru2 N7 95.62(7) . .
N6 Ru2 N7 79.43(6) . .
N10 Ru2 N7 95.22(7) . .
O1 Ru2 N8 89.75(6) . .
N9 Ru2 N8 80.18(7) . .
N6 Ru2 N8 97.79(6) . .
N10 Ru2 N8 160.17(6) . .
N7 Ru2 N8 87.02(7) . .
O1 Ru2 O1' 7.92(3) . .
N9 Ru2 O1' 84.19(6) . .
N6 Ru2 O1' 100.62(4) . .
N10 Ru2 O1' 88.81(6) . .
N7 Ru2 O1' 175.87(5) . .
N8 Ru2 O1' 88.88(5) . .
F6 P1 F3 90.8 . .
F6 P1 F4 89.3 . .
F3 P1 F4 177.9 . .
F6 P1 F2 89.2 . .
F3 P1 F2 87.1 . .
F4 P1 F2 95.0 . .
F6 P1 F5 178.0 . .
F3 P1 F5 90.0 . .
F4 P1 F5 90.0 . .
F2 P1 F5 89.0 . .
F6 P1 F1 90.9 . .
F3 P1 F1 89.0 . .
F4 P1 F1 88.9 . .
F2 P1 F1 176.1 . .
F5 P1 F1 91.0 . .
F1B P1B F5B 90.57(5) . 4_655
F1B P1B F5B 90.57(5) . .
F5B P1B F5B 178.23(11) 4_655 .
F1B P1B F4B 90.89(8) . .
F5B P1B F4B 90.66(5) 4_655 .
F5B P1B F4B 90.67(5) . .
F1B P1B F3B 179.06(7) . .
F5B P1B F3B 89.42(5) 4_655 .
F5B P1B F3B 89.41(5) . .
F4B P1B F3B 90.05(9) . .
F1B P1B F2B 89.53(6) . .
F5B P1B F2B 89.33(5) 4_655 .
F5B P1B F2B 89.33(5) . .
F4B P1B F2B 179.57(9) . .
F3B P1B F2B 89.52(6) . .
F1B' P1B' F2B' 90.71(9) . .
F1B' P1B' F5B' 89.90(8) . 4_655
F2B' P1B' F5B' 90.44(6) . 4_655
F1B' P1B' F5B' 89.90(8) . .
F2B' P1B' F5B' 90.45(6) . .
F5B' P1B' F5B' 179.09(11) 4_655 .
F1B' P1B' F4B' 90.18(10) . .
F2B' P1B' F4B' 179.10(8) . .
F5B' P1B' F4B' 89.56(6) 4_655 .
F5B' P1B' F4B' 89.56(6) . .
F1B' P1B' F3B' 179.66(10) . .
F2B' P1B' F3B' 89.63(6) . .
F5B' P1B' F3B' 90.09(8) 4_655 .
F5B' P1B' F3B' 90.09(8) . .
F4B' P1B' F3B' 89.48(7) . .
F1C P1C F3C 178.30(14) . .
F1C P1C F2C 85.69(14) . 4
F3C P1C F2C 94.05(14) . 4
F1C P1C F2C 85.69(14) . .
F3C P1C F2C 94.05(14) . .
F2C P1C F2C 160.4(3) 4 .
F1C P1C F5C 80.9(3) . .
F3C P1C F5C 100.8(3) . .
F2C P1C F5C 97.99(14) 4 .
F2C P1C F5C 97.99(14) . .
F1C P1C F4C 96.8(3) . .
F3C P1C F4C 81.5(3) . .
F2C P1C F4C 81.78(14) 4 .
F2C P1C F4C 81.78(14) . .
F5C P1C F4C 177.7(4) . .
F1C P1C F2C' 97.55(9) . 4
F3C P1C F2C' 83.39(7) . 4
F2C P1C F2C' 43.55(16) 4 4
F2C P1C F2C' 155.56(17) . 4
F5C P1C F2C' 59.01(11) . 4
F4C P1C F2C' 121.55(11) . 4
F1C P1C F2C' 97.55(9) . .
F3C P1C F2C' 83.39(7) . .
F2C P1C F2C' 155.56(17) 4 .
F2C P1C F2C' 43.55(16) . .
F5C P1C F2C' 59.01(11) . .
F4C P1C F2C' 121.55(11) . .
F2C' P1C F2C' 112.14(18) 4 .
F1C P1C F4C' 83.95(11) . 4
F3C P1C F4C' 94.73(7) . 4
F2C P1C F4C' 41.79(19) 4 4
F2C P1C F4C' 119.6(2) . 4
F5C P1C F4C' 138.05(16) . 4
F4C P1C F4C' 41.20(16) . 4
F2C' P1C F4C' 84.82(16) 4 4
F2C' P1C F4C' 162.48(16) . 4
F1C P1C F4C' 83.95(11) . .
F3C P1C F4C' 94.73(7) . .
F2C P1C F4C' 119.6(2) 4 .
F2C P1C F4C' 41.79(19) . .
F5C P1C F4C' 138.06(16) . .
F4C P1C F4C' 41.20(16) . .
F2C' P1C F4C' 162.48(16) 4 .
F2C' P1C F4C' 84.82(16) . .
F4C' P1C F4C' 78.0(3) 4 .
O1S C1S C2S 120.7(3) . 4
O1S C1S C2S 120.7(3) . .
C2S C1S C2S 117.7(5) 4 .
C2T C1T C2T 124.0(5) 4_755 .
C2T C1T O1T 117.8(3) 4_755 .
C2T C1T O1T 117.8(3) . .
O1R C1R C3R 121.6(8) . .
O1R C1R C2R 114.4(8) . .
C3R C1R C2R 121.9(8) . .
O1U C1U C2U 124.2(4) . .
O1U C1U C2U 124.2(4) . 4_655
C2U C1U C2U 111.7(7) . 4_655
O1V C1V C2V 127.4(2) . .
O1V C1V C3V 124.6(3) . .
C2V C1V C3V 108.1(3) . .

loop_
_geom_bond_atom_site_label_1
_geom_bond_atom_site_label_2
_geom_bond_distance
_geom_bond_site_symmetry_2
N1 C1 1.307(2) .
N1 C5 1.370(2) .
N1 Ru1 2.0834(15) .
N2 C6 1.301(3) .
N2 C10 1.401(2) .
N2 Ru1 1.9599(14) .
N3 C15 1.314(3) .
N3 C11 1.410(3) .
N3 Ru1 2.0406(15) .
C1 C2 1.366(3) .
C2 C3 1.367(3) .
C3 C4 1.350(3) .
C4 C5 1.429(3) .
C5 C6 1.462(3) .
C6 C7 1.397(3) .
C7 C8 1.345(3) .
C8 C9 1.379(3) .
C9 C10 1.417(3) .
C10 C11 1.429(3) .
C11 C12 1.430(3) .
C12 C13 1.350(4) .
C13 C14 1.360(3) .
C14 C15 1.388(3) .
C16 N4 1.335(2) .
C16 C17 1.377(3) .
C17 C18 1.389(3) .
C18 C19 1.406(3) .
C19 C20 1.389(2) .
C20 N4 1.372(2) .
C20 C21 1.463(2) .
C21 N5 1.394(2) .
C21 C22 1.401(2) .
C22 C23 1.346(2) .
C22 C29 1.504(2) .
C23 N6 1.434(2) .
C23 C24 1.464(3) .
C24 N7 1.364(3) .
C24 C25 1.401(3) .
C25 C26 1.387(3) .
C26 C27 1.423(3) .
C27 C28 1.338(3) .
C28 N7 1.332(3) .
C29 C30 1.504(3) .
C30 C33 1.381(2) .
C30 C31 1.418(3) .
C31 C32 1.367(3) .
C32 C31 1.367(3) 4_655
C33 C30 1.381(2) 4_655
N4 Ru1 2.0298(15) .
N5 N6 1.3159(18) .
N5 Ru1 2.0456(13) .
N6 Ru2 2.0265(14) .
N7 Ru2 2.0515(17) .
N8 C34 1.327(3) .
N8 C38 1.362(2) .
N8 Ru2 2.0677(17) .
N9 C43 1.344(3) .
N9 C39 1.345(3) .
N9 Ru2 1.9503(15) .
N10 C44 1.355(3) .
N10 C48 1.377(3) .
N10 Ru2 2.0350(17) .
C34 C35 1.406(3) .
C35 C36 1.339(3) .
C36 C37 1.381(4) .
C37 C38 1.378(3) .
C38 C39 1.560(3) .
C39 C40 1.372(3) .
C40 C41 1.324(4) .
C41 C42 1.395(3) .
C42 C43 1.376(3) .
C43 C44 1.479(3) .
C44 C45 1.395(3) .
C45 C46 1.380(4) .
C46 C47 1.372(3) .
C47 C48 1.335(3) .
O1 C49 1.2309(8) .
O1 Ru2 1.7151(11) .
O2 C49 1.2312(8) .
O2 Ru1 2.1786(14) .
C49 C50 1.5404(7) .
O1' C49' 1.2292 .
O1' Ru2 2.1527 .
O2' C49' 1.2290 .
O2' Ru1 2.0804 .
C49' C50' 1.5389 .
P1 F6 1.5525 .
P1 F3 1.5745 .
P1 F4 1.5787 .
P1 F2 1.6002 .
P1 F5 1.6033 .
P1 F1 1.6038 .
P1B F1B 1.5999(12) .
P1B F5B 1.6007(7) 4_655
P1B F5B 1.6008(7) .
P1B F4B 1.6027(15) .
P1B F3B 1.6040(11) .
P1B F2B 1.6042(10) .
P1B' F1B' 1.5998(16) .
P1B' F2B' 1.6007(12) .
P1B' F5B' 1.6021(7) 4_655
P1B' F5B' 1.6022(7) .
P1B' F4B' 1.6029(12) .
P1B' F3B' 1.6039(10) .
P1C F1C 1.530(3) .
P1C F3C 1.5482(10) .
P1C F2C 1.558(4) 4
P1C F2C 1.558(4) .
P1C F5C 1.610(8) .
P1C F4C 1.613(8) .
P1C F2C' 1.622(3) 4
P1C F2C' 1.622(3) .
P1C F4C' 1.709(3) 4
P1C F4C' 1.709(3) .
C1S O1S 1.271(7) .
C1S C2S 1.452(5) 4
C1S C2S 1.452(5) .
C1T C2T 1.373(5) 4_755
C1T C2T 1.373(5) .
C1T O1T 1.374(7) .
C1R O1R 1.145(11) .
C1R C3R 1.346(11) .
C1R C2R 1.381(11) .
C1U O1U 0.914(15) .
C1U C2U 1.493(7) .
C1U C2U 1.493(7) 4_655
C1V O1V 1.2098(16) .
C1V C2V 1.5381(15) .
C1V C3V 1.5395(16) .

loop_
_geom_torsion_atom_site_label_1
_geom_torsion_atom_site_label_2
_geom_torsion_atom_site_label_3
_geom_torsion_atom_site_label_4
_geom_torsion
_geom_torsion_site_symmetry_4
C5 N1 C1 C2 -0.1(3) .
Ru1 N1 C1 C2 176.56(16) .
N1 C1 C2 C3 1.1(3) .
C1 C2 C3 C4 -1.0(3) .
C2 C3 C4 C5 0.1(4) .
C1 N1 C5 C4 -0.9(3) .
Ru1 N1 C5 C4 -178.11(15) .
C1 N1 C5 C6 -177.01(17) .
Ru1 N1 C5 C6 5.8(2) .
C3 C4 C5 N1 0.9(3) .
C3 C4 C5 C6 176.6(2) .
C10 N2 C6 C7 -3.9(3) .
Ru1 N2 C6 C7 164.67(15) .
C10 N2 C6 C5 -176.66(17) .
Ru1 N2 C6 C5 -8.1(2) .
N1 C5 C6 N2 0.8(2) .
C4 C5 C6 N2 -174.98(19) .
N1 C5 C6 C7 -171.77(18) .
C4 C5 C6 C7 12.4(3) .
N2 C6 C7 C8 3.4(3) .
C5 C6 C7 C8 175.2(2) .
C6 C7 C8 C9 -0.5(3) .
C7 C8 C9 C10 -1.8(3) .
C6 N2 C10 C9 1.5(3) .
Ru1 N2 C10 C9 -167.68(14) .
C6 N2 C10 C11 177.45(18) .
Ru1 N2 C10 C11 8.3(2) .
C8 C9 C10 N2 1.3(3) .
C8 C9 C10 C11 -173.9(2) .
C15 N3 C11 C10 -179.38(19) .
Ru1 N3 C11 C10 4.9(2) .
C15 N3 C11 C12 -3.3(3) .
Ru1 N3 C11 C12 -179.04(16) .
N2 C10 C11 N3 -8.5(3) .
C9 C10 C11 N3 166.8(2) .
N2 C10 C11 C12 175.7(2) .
C9 C10 C11 C12 -9.0(4) .
N3 C11 C12 C13 4.9(3) .
C10 C11 C12 C13 -179.3(2) .
C11 C12 C13 C14 -7.1(4) .
C12 C13 C14 C15 7.2(4) .
C11 N3 C15 C14 3.7(3) .
Ru1 N3 C15 C14 178.59(17) .
C13 C14 C15 N3 -5.5(4) .
N4 C16 C17 C18 4.9(3) .
C16 C17 C18 C19 -1.6(3) .
C17 C18 C19 C20 1.0(3) .
C18 C19 C20 N4 -3.4(3) .
C18 C19 C20 C21 -179.34(16) .
N4 C20 C21 N5 -5.6(2) .
C19 C20 C21 N5 170.68(15) .
N4 C20 C21 C22 174.47(18) .
C19 C20 C21 C22 -9.3(3) .
N5 C21 C22 C23 -1.62(19) .
C20 C21 C22 C23 178.36(19) .
N5 C21 C22 C29 177.55(15) .
C20 C21 C22 C29 -2.5(3) .
C21 C22 C23 N6 -2.41(19) .
C29 C22 C23 N6 178.46(16) .
C21 C22 C23 C24 -178.1(2) .
C29 C22 C23 C24 2.8(4) .
C22 C23 C24 N7 -177.6(2) .
N6 C23 C24 N7 6.8(2) .
C22 C23 C24 C25 1.8(4) .
N6 C23 C24 C25 -173.88(18) .
N7 C24 C25 C26 1.0(3) .
C23 C24 C25 C26 -178.3(2) .
C24 C25 C26 C27 -2.9(3) .
C25 C26 C27 C28 5.4(3) .
C26 C27 C28 N7 -6.3(4) .
C23 C22 C29 C30 -88.1(2) .
C21 C22 C29 C30 92.9(2) .
C22 C29 C30 C33 -161.7(2) .
C22 C29 C30 C31 21.1(3) .
C33 C30 C31 C32 -1.5(3) .
C29 C30 C31 C32 175.8(2) .
C30 C31 C32 C31 6.2(4) 4_655
C31 C30 C33 C30 -3.2(4) 4_655
C29 C30 C33 C30 179.45(16) 4_655
C17 C16 N4 C20 -7.2(3) .
C17 C16 N4 Ru1 176.78(14) .
C19 C20 N4 C16 6.3(2) .
C21 C20 N4 C16 -177.38(14) .
C19 C20 N4 Ru1 -177.38(13) .
C21 C20 N4 Ru1 -1.05(18) .
C22 C21 N5 N6 5.36(18) .
C20 C21 N5 N6 -174.62(13) .
C22 C21 N5 Ru1 -170.38(11) .
C20 C21 N5 Ru1 9.64(17) .
C21 N5 N6 C23 -6.54(16) .
Ru1 N5 N6 C23 168.05(12) .
C21 N5 N6 Ru2 177.16(12) .
Ru1 N5 N6 Ru2 -8.2(2) .
C22 C23 N6 N5 5.77(19) .
C24 C23 N6 N5 -177.44(14) .
C22 C23 N6 Ru2 -177.00(12) .
C24 C23 N6 Ru2 -0.21(18) .
C27 C28 N7 C24 4.1(3) .
C27 C28 N7 Ru2 -166.77(18) .
C25 C24 N7 C28 -1.4(3) .
C23 C24 N7 C28 177.94(18) .
C25 C24 N7 Ru2 170.35(15) .
C23 C24 N7 Ru2 -10.3(2) .
C38 N8 C34 C35 1.7(3) .
Ru2 N8 C34 C35 -178.72(18) .
N8 C34 C35 C36 1.1(4) .
C34 C35 C36 C37 -3.8(4) .
C35 C36 C37 C38 3.6(4) .
C34 N8 C38 C37 -1.9(4) .
Ru2 N8 C38 C37 178.4(2) .
C34 N8 C38 C39 176.6(2) .
Ru2 N8 C38 C39 -3.1(3) .
C36 C37 C38 N8 -0.6(4) .
C36 C37 C38 C39 -179.0(2) .
C43 N9 C39 C40 5.9(4) .
Ru2 N9 C39 C40 -177.6(2) .
C43 N9 C39 C38 -177.2(2) .
Ru2 N9 C39 C38 -0.7(3) .
N8 C38 C39 N9 2.5(3) .
C37 C38 C39 N9 -179.0(2) .
N8 C38 C39 C40 179.2(3) .
C37 C38 C39 C40 -2.3(4) .
N9 C39 C40 C41 -6.5(4) .
C38 C39 C40 C41 177.1(3) .
C39 C40 C41 C42 4.9(4) .
C40 C41 C42 C43 -2.8(4) .
C39 N9 C43 C42 -3.5(4) .
Ru2 N9 C43 C42 179.89(19) .
C39 N9 C43 C44 179.8(2) .
Ru2 N9 C43 C44 3.3(3) .
C41 C42 C43 N9 1.9(4) .
C41 C42 C43 C44 178.0(3) .
C48 N10 C44 C45 -0.9(3) .
Ru2 N10 C44 C45 179.20(19) .
C48 N10 C44 C43 176.9(2) .
Ru2 N10 C44 C43 -3.0(3) .
N9 C43 C44 N10 0.0(3) .
C42 C43 C44 N10 -176.3(2) .
N9 C43 C44 C45 177.7(2) .
C42 C43 C44 C45 1.4(4) .
N10 C44 C45 C46 -1.8(4) .
C43 C44 C45 C46 -179.5(2) .
C44 C45 C46 C47 3.8(4) .
C45 C46 C47 C48 -3.0(4) .
C46 C47 C48 N10 0.4(4) .
C44 N10 C48 C47 1.7(3) .
Ru2 N10 C48 C47 -178.44(18) .
Ru2 O1 C49 O2 10.7(2) .
Ru2 O1 C49 C50 172.03(9) .
Ru1 O2 C49 O1 -102.00(11) .
Ru1 O2 C49 C50 97.59(8) .
Ru1 O2' C49' O1' -27.3 .
Ru1 O2' C49' C50' 151.7 .
Ru2 O1' C49' O2' -43.1 .
Ru2 O1' C49' C50' 137.8 .
C6 N2 Ru1 N4 98.70(15) .
C10 N2 Ru1 N4 -92.24(13) .
C6 N2 Ru1 N3 -173.55(16) .
C10 N2 Ru1 N3 -4.49(13) .
C6 N2 Ru1 N5 38(7) .
C10 N2 Ru1 N5 -153(9) .
C6 N2 Ru1 O2' -80.09(15) .
C10 N2 Ru1 O2' 88.97(13) .
C6 N2 Ru1 N1 8.92(14) .
C10 N2 Ru1 N1 177.98(14) .
C6 N2 Ru1 O2 -65.06(15) .
C10 N2 Ru1 O2 104.00(13) .
C16 N4 Ru1 N2 1.29(14) .
C20 N4 Ru1 N2 -174.76(11) .
C16 N4 Ru1 N3 -79.86(14) .
C20 N4 Ru1 N3 104.09(12) .
C16 N4 Ru1 N5 -179.17(14) .
C20 N4 Ru1 N5 4.78(11) .
C16 N4 Ru1 O2' 133.4(16) .
C20 N4 Ru1 O2' -42.7(17) .
C16 N4 Ru1 N1 79.32(14) .
C20 N4 Ru1 N1 -96.73(12) .
C16 N4 Ru1 O2 129.40(15) .
C20 N4 Ru1 O2 -46.7(2) .
C15 N3 Ru1 N2 -175.45(19) .
C11 N3 Ru1 N2 -0.26(13) .
C15 N3 Ru1 N4 -74.04(18) .
C11 N3 Ru1 N4 101.16(13) .
C15 N3 Ru1 N5 4.27(19) .
C11 N3 Ru1 N5 179.47(13) .
C15 N3 Ru1 O2' 105.08(18) .
C11 N3 Ru1 O2' -79.72(13) .
C15 N3 Ru1 N1 -168.66(17) .
C11 N3 Ru1 N1 6.5(3) .
C15 N3 Ru1 O2 95.41(18) .
C11 N3 Ru1 O2 -89.39(13) .
N6 N5 Ru1 N2 -122(6) .
C21 N5 Ru1 N2 53(7) .
N6 N5 Ru1 N4 177.76(15) .
C21 N5 Ru1 N4 -7.95(11) .
N6 N5 Ru1 N3 90.15(15) .
C21 N5 Ru1 N3 -95.57(11) .
N6 N5 Ru1 O2' -3.44(15) .
C21 N5 Ru1 O2' 170.85(10) .
N6 N5 Ru1 N1 -92.42(15) .
C21 N5 Ru1 N1 81.87(11) .
N6 N5 Ru1 O2 -18.37(14) .
C21 N5 Ru1 O2 155.92(11) .
C49' O2' Ru1 N2 -134.99(4) .
C49' O2' Ru1 N4 92.7(16) .
C49' O2' Ru1 N3 -54.05(5) .
C49' O2' Ru1 N5 45.47(4) .
C49' O2' Ru1 N1 146.81(4) .
C49' O2' Ru1 O2 96.99(10) .
C1 N1 Ru1 N2 175.80(17) .
C5 N1 Ru1 N2 -7.39(12) .
C1 N1 Ru1 N4 74.79(16) .
C5 N1 Ru1 N4 -108.39(12) .
C1 N1 Ru1 N3 168.93(17) .
C5 N1 Ru1 N3 -14.3(2) .
C1 N1 Ru1 N5 -3.94(17) .
C5 N1 Ru1 N5 172.88(12) .
C1 N1 Ru1 O2' -103.90(16) .
C5 N1 Ru1 O2' 72.91(12) .
C1 N1 Ru1 O2 -88.81(16) .
C5 N1 Ru1 O2 88.01(12) .
C49 O2 Ru1 N2 -104.78(7) .
C49 O2 Ru1 N4 125.78(13) .
C49 O2 Ru1 N3 -23.19(8) .
C49 O2 Ru1 N5 75.73(7) .
C49 O2 Ru1 O2' -53.88(8) .
C49 O2 Ru1 N1 178.36(8) .
C49 O1 Ru2 N9 -133.40(13) .
C49 O1 Ru2 N6 48.65(13) .
C49 O1 Ru2 N10 -53.39(13) .
C49 O1 Ru2 N7 77.5(4) .
C49 O1 Ru2 N8 146.44(13) .
C49 O1 Ru2 O1' -129.9(4) .
C43 N9 Ru2 O1 86.46(19) .
C39 N9 Ru2 O1 -90.11(19) .
C43 N9 Ru2 N6 -116.7(8) .
C39 N9 Ru2 N6 66.7(9) .
C43 N9 Ru2 N10 -3.84(18) .
C39 N9 Ru2 N10 179.6(2) .
C43 N9 Ru2 N7 -98.17(19) .
C39 N9 Ru2 N7 85.26(19) .
C43 N9 Ru2 N8 175.8(2) .
C39 N9 Ru2 N8 -0.73(19) .
C43 N9 Ru2 O1' 85.97(18) .
C39 N9 Ru2 O1' -90.60(19) .
N5 N6 Ru2 O1 -12.28(16) .
C23 N6 Ru2 O1 171.68(12) .
N5 N6 Ru2 N9 -169.1(8) .
C23 N6 Ru2 N9 14.9(9) .
N5 N6 Ru2 N10 78.98(17) .
C23 N6 Ru2 N10 -97.07(12) .
N5 N6 Ru2 N7 172.13(17) .
C23 N6 Ru2 N7 -3.92(12) .
N5 N6 Ru2 N8 -102.39(16) .
C23 N6 Ru2 N8 81.56(12) .
N5 N6 Ru2 O1' -12.07(16) .
C23 N6 Ru2 O1' 171.88(11) .
C44 N10 Ru2 O1 -88.42(16) .
C48 N10 Ru2 O1 91.69(19) .
C44 N10 Ru2 N9 3.59(16) .
C48 N10 Ru2 N9 -176.3(2) .
C44 N10 Ru2 N6 178.68(15) .
C48 N10 Ru2 N6 -1.2(2) .
C44 N10 Ru2 N7 98.40(16) .
C48 N10 Ru2 N7 -81.50(19) .
C44 N10 Ru2 N8 2.7(3) .
C48 N10 Ru2 N8 -177.2(2) .
C44 N10 Ru2 O1' -80.72(16) .
C48 N10 Ru2 O1' 99.39(18) .
C28 N7 Ru2 O1 149.6(3) .
C24 N7 Ru2 O1 -21.5(4) .
C28 N7 Ru2 N9 0.65(19) .
C24 N7 Ru2 N9 -170.45(14) .
C28 N7 Ru2 N6 178.96(18) .
C24 N7 Ru2 N6 7.87(14) .
C28 N7 Ru2 N10 -79.78(18) .
C24 N7 Ru2 N10 109.12(14) .
C28 N7 Ru2 N8 80.47(18) .
C24 N7 Ru2 N8 -90.63(14) .
C28 N7 Ru2 O1' 87.8(7) .
C24 N7 Ru2 O1' -83.3(7) .
C34 N8 Ru2 O1 -85.3(2) .
C38 N8 Ru2 O1 94.35(17) .
C34 N8 Ru2 N9 -177.4(2) .
C38 N8 Ru2 N9 2.18(17) .
C34 N8 Ru2 N6 7.4(2) .
C38 N8 Ru2 N6 -172.95(17) .
C34 N8 Ru2 N10 -176.5(2) .
C38 N8 Ru2 N10 3.1(3) .
C34 N8 Ru2 N7 86.3(2) .
C38 N8 Ru2 N7 -94.05(18) .
C34 N8 Ru2 O1' -93.1(2) .
C38 N8 Ru2 O1' 86.48(17) .
C49' O1' Ru2 O1 56.2(3) .
C49' O1' Ru2 N9 -127.33(6) .
C49' O1' Ru2 N6 54.72(4) .
C49' O1' Ru2 N10 -47.26(5) .
C49' O1' Ru2 N7 145.1(7) .
C49' O1' Ru2 N8 152.43(5) .
